data_1518997
loop_
_publ_author_name
'Qin, Yan'
'Zhang, Long'
'Lv, Jian'
'Luo, Sanzhong'
'Cheng, Jin-Pei'

_publ_section_title
;
 Bioinspired Organocatalytic Aerobic C-H Oxidation of Amines with an
 ortho-Quinone Catalyst.
;
_journal_issue 6
_journal_name_full 'Organic letters'
_journal_page_first 1469
_journal_page_last 1472
_journal_paper_doi 10.1021/acs.orglett.5b00351
_journal_volume 17
_journal_year 2015
_chemical_formula_moiety 'C11 H14 O3'
_chemical_formula_sum 'C11 H14 O3'
_chemical_formula_weight 194.22
_chemical_name_systematic
;
 ?
;
_space_group_crystal_system orthorhombic
_space_group_IT_number 33
_space_group_name_Hall 'P 2c -2n'
_space_group_name_H-M_alt 'P n a 21'
_symmetry_space_group_name_Hall 'P 2c -2n'
_symmetry_space_group_name_H-M 'P n a 21'
_atom_sites_solution_hydrogens geom
_audit_creation_date 2014-06-13
_audit_creation_method
;
Olex2 1.2
(compiled 2013.12.10 svn.r2850 for OlexSys, GUI svn.r4736)
;
_cell_angle_alpha 90
_cell_angle_beta 90
_cell_angle_gamma 90
_cell_formula_units_Z 8
_cell_length_a 14.5121(11)
_cell_length_b 5.9558(3)
_cell_length_c 24.1332(17)
_cell_measurement_reflns_used 6335
_cell_measurement_temperature 173.1500
_cell_measurement_theta_max 27.4736
_cell_measurement_theta_min 1.4032
_cell_volume 2085.9(2)
_computing_cell_refinement 'CrystalClear (Rigaku Inc., 2007)'
_computing_data_collection 'CrystalClear (Rigaku Inc., 2007)'
_computing_data_reduction 'CrystalClear (Rigaku Inc., 2007)'
_computing_molecular_graphics 'Olex2 (Dolomanov et al., 2009)'
_computing_publication_material 'Olex2 (Dolomanov et al., 2009)'
_computing_structure_refinement 'SHELXL (Sheldrick, 2013)'
_computing_structure_solution
;
'SHELXS (Sheldrick, 2013)'
;
_diffrn_ambient_temperature 173.1500
_diffrn_detector_area_resol_mean 28.5714
_diffrn_measured_fraction_theta_full 0.994
_diffrn_measured_fraction_theta_max 0.991
_diffrn_measurement_device
;
Saturn724 (2x2 bin mode)
;
_diffrn_measurement_device_details
;
AFC10: Fixed Chi 2 circle
;
_diffrn_measurement_device_type 'Saturn724+ CCD'
_diffrn_measurement_method '\w scans at fixed \c = 45\%'
_diffrn_orient_matrix_type d*Trek
_diffrn_orient_matrix_UB_11 -0.0721
_diffrn_orient_matrix_UB_12 -0.0300
_diffrn_orient_matrix_UB_13 -0.1487
_diffrn_orient_matrix_UB_21 0.0538
_diffrn_orient_matrix_UB_22 -0.0390
_diffrn_orient_matrix_UB_23 -0.0182
_diffrn_orient_matrix_UB_31 -0.0188
_diffrn_orient_matrix_UB_32 -0.0333
_diffrn_orient_matrix_UB_33 0.0158
_diffrn_radiation_detector CCD
_diffrn_radiation_monochromator 'Graphite Monochromator'
_diffrn_radiation_type MoK\a
_diffrn_radiation_wavelength 0.71073
_diffrn_reflns_av_R_equivalents 0.0238
_diffrn_reflns_av_unetI/netI 0.0255
_diffrn_reflns_Laue_measured_fraction_full 0.994
_diffrn_reflns_Laue_measured_fraction_max 0.991
_diffrn_reflns_limit_h_max 18
_diffrn_reflns_limit_h_min -11
_diffrn_reflns_limit_k_max 7
_diffrn_reflns_limit_k_min -7
_diffrn_reflns_limit_l_max 18
_diffrn_reflns_limit_l_min -31
_diffrn_reflns_number 7892
_diffrn_reflns_point_group_measured_fraction_full 0.726
_diffrn_reflns_point_group_measured_fraction_max 0.708
_diffrn_reflns_theta_full 26.000
_diffrn_reflns_theta_max 27.489
_diffrn_reflns_theta_min 2.807
_diffrn_source 'Sealed Tube'
_diffrn_source_current 30.0000
_diffrn_source_power 1.5000
_diffrn_source_voltage 50.0000
_exptl_absorpt_coefficient_mu 0.089
_exptl_absorpt_correction_T_max 1.0000
_exptl_absorpt_correction_T_min 0.8446
_exptl_absorpt_correction_type multi-scan
_exptl_absorpt_process_details 'CrystalClear (Rigaku Inc., 2007)'
_exptl_crystal_colour red
_exptl_crystal_colour_primary red
_exptl_crystal_density_diffrn 1.237
_exptl_crystal_description block
_exptl_crystal_F_000 832
_exptl_crystal_size_max 0.88
_exptl_crystal_size_mid 0.37
_exptl_crystal_size_min 0.36
_refine_diff_density_max 0.179
_refine_diff_density_min -0.185
_refine_diff_density_rms 0.041
_refine_ls_abs_structure_details
;
 Flack x determined using 803 quotients [(I+)-(I-)]/[(I+)+(I-)]
 (Parsons and Flack (2004), Acta Cryst. A60, s61).
;
_refine_ls_abs_structure_Flack -0.6(8)
_refine_ls_extinction_method none
_refine_ls_goodness_of_fit_ref 1.084
_refine_ls_hydrogen_treatment constr
_refine_ls_matrix_type full
_refine_ls_number_parameters 261
_refine_ls_number_reflns 3394
_refine_ls_number_restraints 1
_refine_ls_restrained_S_all 1.084
_refine_ls_R_factor_all 0.0477
_refine_ls_R_factor_gt 0.0439
_refine_ls_shift/su_max 0.006
_refine_ls_shift/su_mean 0.001
_refine_ls_structure_factor_coef Fsqd
_refine_ls_weighting_details 'w=1/[\s^2^(Fo^2^)+(0.0513P)^2^+0.6400P] where P=(Fo^2^+2Fc^2^)/3'
_refine_ls_weighting_scheme calc
_refine_ls_wR_factor_gt 0.1068
_refine_ls_wR_factor_ref 0.1097
_reflns_Friedel_coverage 0.396
_reflns_Friedel_fraction_full 0.445
_reflns_Friedel_fraction_max 0.411
_reflns_number_gt 3140
_reflns_number_total 3394
_reflns_threshold_expression 'I > 2\s(I)'
_cod_data_source_file ol5b00351_si_002.cif
_cod_data_source_block a
_cod_database_code 1518997
_shelxl_version_number 2013-4
_shelx_space_group_comment
;
The symmetry employed for this shelxl refinement is uniquely defined
by the following loop, which should always be used as a source of
symmetry information in preference to the above space-group names.
They are only intended as comments.
;
_diffrn_number_total 2765
_olex2_refinement_description
;
1. Fixed Uiso
 At 1.2 times of:
  All C(H) groups
 At 1.5 times of:
  All C(H,H,H) groups
2.a Aromatic/amide H refined with riding coordinates:
 C3A(H3A), C6A(H6A), C3(H3), C6(H6)
2.b Idealised Me refined as rotating group:
 C7A(H7AA,H7AB,H7AC), C9A(H9AA,H9AB,H9AC), C10A(H10A,H10B,H10C), C11A(H11A,
 H11B,H11C), C7(H7A,H7B,H7C), C9(H9A,H9B,H9C), C10(H10D,H10E,H10F), C11(H11D,
 H11E,H11F)
;

loop_
_space_group_symop_operation_xyz
'x, y, z'
'-x, -y, z+1/2'
'x+1/2, -y+1/2, z'
'-x+1/2, y+1/2, z+1/2'

loop_
_atom_site_label
_atom_site_type_symbol
_atom_site_fract_x
_atom_site_fract_y
_atom_site_fract_z
_atom_site_U_iso_or_equiv
_atom_site_adp_type
_atom_site_occupancy
_atom_site_site_symmetry_order
_atom_site_calc_flag
_atom_site_refinement_flags_posn
O1A O 0.60279(15) 0.4789(4) 0.82094(9) 0.0339(5) Uani 1 1 d .
O2A O 0.46331(19) 0.7784(5) 0.83884(14) 0.0362(7) Uani 1 1 d .
O3A O 0.36532(13) 0.6449(4) 0.65496(10) 0.0309(5) Uani 1 1 d .
C1A C 0.5540(2) 0.5364(5) 0.78248(13) 0.0266(6) Uani 1 1 d .
C2A C 0.4723(2) 0.6943(6) 0.79286(15) 0.0274(7) Uani 1 1 d .
C3A C 0.4088(2) 0.7287(5) 0.7481(2) 0.0273(9) Uani 1 1 d .
H3A H 0.3576 0.8202 0.7531 0.033 Uiso 1 1 calc R
C4A C 0.42358(18) 0.6272(5) 0.69796(13) 0.0247(6) Uani 1 1 d .
C5A C 0.50559(19) 0.4846(5) 0.68533(13) 0.0236(6) Uani 1 1 d .
C6A C 0.5671(2) 0.4524(5) 0.72628(13) 0.0279(6) Uani 1 1 d .
H6A H 0.6205 0.3726 0.7184 0.033 Uiso 1 1 calc R
C7A C 0.2787(2) 0.7564(5) 0.6623(2) 0.0315(12) Uani 1 1 d .
H7AA H 0.2444 0.7513 0.6283 0.047 Uiso 1 1 calc GR
H7AB H 0.2892 0.9100 0.6726 0.047 Uiso 1 1 calc GR
H7AC H 0.2443 0.6826 0.6910 0.047 Uiso 1 1 calc GR
C8A C 0.51756(19) 0.3738(5) 0.62856(12) 0.0264(6) Uani 1 1 d .
C9A C 0.5222(2) 0.5514(6) 0.58203(13) 0.0367(7) Uani 1 1 d .
H9AA H 0.4650 0.6321 0.5805 0.055 Uiso 1 1 calc GR
H9AB H 0.5329 0.4782 0.5472 0.055 Uiso 1 1 calc GR
H9AC H 0.5716 0.6542 0.5895 0.055 Uiso 1 1 calc GR
C10A C 0.4376(3) 0.2107(6) 0.61792(19) 0.0368(9) Uani 1 1 d .
H10A H 0.4339 0.1046 0.6478 0.055 Uiso 1 1 calc GR
H10B H 0.4480 0.1322 0.5837 0.055 Uiso 1 1 calc GR
H10C H 0.3809 0.2933 0.6156 0.055 Uiso 1 1 calc GR
C11A C 0.6066(3) 0.2355(6) 0.6260(2) 0.0395(12) Uani 1 1 d .
H11A H 0.6586 0.3327 0.6314 0.059 Uiso 1 1 calc GR
H11B H 0.6112 0.1637 0.5905 0.059 Uiso 1 1 calc GR
H11C H 0.6057 0.1234 0.6546 0.059 Uiso 1 1 calc GR
O1 O 0.85693(14) 0.4788(4) 0.26415(9) 0.0330(5) Uani 1 1 d .
O2 O 0.71676(18) 0.7774(4) 0.24584(14) 0.0348(7) Uani 1 1 d .
O3 O 0.61888(13) 0.6425(4) 0.42990(9) 0.0294(5) Uani 1 1 d .
C1 C 0.8080(2) 0.5357(5) 0.30269(13) 0.0271(6) Uani 1 1 d .
C2 C 0.7257(2) 0.6939(6) 0.29159(15) 0.0270(6) Uani 1 1 d .
C3 C 0.6643(2) 0.7265(6) 0.3379(2) 0.0291(10) Uani 1 1 d .
H3 H 0.6140 0.8219 0.3337 0.035 Uiso 1 1 calc R
C4 C 0.67686(18) 0.6249(5) 0.38677(13) 0.0252(6) Uani 1 1 d .
C5 C 0.7592(2) 0.4815(5) 0.39920(13) 0.0240(6) Uani 1 1 d .
C6 C 0.8217(2) 0.4504(5) 0.35866(13) 0.0273(6) Uani 1 1 d .
H6 H 0.8754 0.3718 0.3667 0.033 Uiso 1 1 calc R
C7 C 0.5327(2) 0.7588(6) 0.4208(2) 0.0386(13) Uani 1 1 d .
H7A H 0.4968 0.6783 0.3940 0.058 Uiso 1 1 calc GR
H7B H 0.5450 0.9075 0.4074 0.058 Uiso 1 1 calc GR
H7C H 0.4992 0.7677 0.4550 0.058 Uiso 1 1 calc GR
C8 C 0.7702(2) 0.3696(5) 0.45606(13) 0.0280(6) Uani 1 1 d .
C9 C 0.6911(3) 0.2034(6) 0.4650(2) 0.0387(9) Uani 1 1 d .
H9A H 0.6334 0.2821 0.4637 0.058 Uiso 1 1 calc GR
H9B H 0.6979 0.1327 0.5005 0.058 Uiso 1 1 calc GR
H9C H 0.6924 0.0913 0.4365 0.058 Uiso 1 1 calc GR
C10 C 0.7741(2) 0.5456(6) 0.50291(14) 0.0367(7) Uani 1 1 d .
H10D H 0.8241 0.6475 0.4962 0.055 Uiso 1 1 calc GR
H10E H 0.7835 0.4711 0.5377 0.055 Uiso 1 1 calc GR
H10F H 0.7171 0.6275 0.5040 0.055 Uiso 1 1 calc GR
C11 C 0.8598(3) 0.2333(6) 0.4584(2) 0.0364(11) Uani 1 1 d .
H11D H 0.8584 0.1184 0.4305 0.055 Uiso 1 1 calc GR
H11E H 0.8658 0.1653 0.4943 0.055 Uiso 1 1 calc GR
H11F H 0.9113 0.3310 0.4519 0.055 Uiso 1 1 calc GR

loop_
_atom_site_aniso_label
_atom_site_aniso_U_11
_atom_site_aniso_U_22
_atom_site_aniso_U_33
_atom_site_aniso_U_23
_atom_site_aniso_U_13
_atom_site_aniso_U_12
O1A 0.0388(12) 0.0363(12) 0.0265(12) -0.0016(10) -0.0075(10) 0.0033(9)
O2A 0.0387(14) 0.0409(14) 0.029(2) -0.0101(12) -0.0043(13) 0.0012(10)
O3A 0.0262(9) 0.0379(12) 0.0285(11) -0.0022(10) -0.0044(9) 0.0046(8)
C1A 0.0287(14) 0.0269(15) 0.0242(15) 0.0004(12) -0.0027(12) -0.0020(11)
C2A 0.0280(14) 0.0260(14) 0.0283(19) -0.0073(16) 0.0011(13) -0.0030(13)
C3A 0.0253(16) 0.0291(16) 0.028(2) 0.0000(14) -0.0035(16) 0.0005(11)
C4A 0.0237(13) 0.0242(13) 0.0264(16) 0.0024(12) -0.0042(11) -0.0022(10)
C5A 0.0252(13) 0.0232(12) 0.0225(14) 0.0008(12) 0.0005(11) -0.0014(10)
C6A 0.0274(14) 0.0294(15) 0.0268(16) -0.0034(13) 0.0015(12) 0.0045(12)
C7A 0.0283(18) 0.0264(17) 0.040(3) 0.0045(12) -0.002(2) 0.0036(10)
C8A 0.0294(14) 0.0295(14) 0.0202(14) -0.0015(12) -0.0023(12) -0.0015(11)
C9A 0.0455(18) 0.0398(17) 0.0249(17) 0.0056(14) 0.0040(15) -0.0001(14)
C10A 0.0453(19) 0.0327(15) 0.033(2) -0.0072(19) -0.0052(17) -0.0067(16)
C11A 0.044(2) 0.046(2) 0.028(3) -0.0088(15) -0.004(2) 0.0122(14)
O1 0.0390(12) 0.0346(12) 0.0253(12) 0.0016(10) 0.0082(10) 0.0048(9)
O2 0.0332(13) 0.0434(14) 0.0277(19) 0.0112(12) -0.0029(12) 0.0026(10)
O3 0.0270(9) 0.0344(11) 0.0269(11) 0.0008(10) 0.0062(9) 0.0058(8)
C1 0.0308(14) 0.0271(15) 0.0233(15) 0.0019(12) 0.0026(13) -0.0023(11)
C2 0.0289(14) 0.0266(14) 0.0254(18) -0.0007(16) 0.0013(13) -0.0028(13)
C3 0.0251(16) 0.0293(16) 0.033(3) 0.0062(14) -0.0025(17) 0.0042(11)
C4 0.0257(13) 0.0248(13) 0.0250(15) -0.0029(12) 0.0018(11) -0.0006(10)
C5 0.0287(14) 0.0229(13) 0.0203(14) -0.0007(11) -0.0014(12) -0.0008(10)
C6 0.0291(14) 0.0290(15) 0.0237(15) 0.0017(12) 0.0039(12) 0.0065(11)
C7 0.0197(17) 0.066(3) 0.030(3) 0.0040(16) 0.0078(19) 0.0083(13)
C8 0.0321(14) 0.0293(15) 0.0225(15) 0.0000(13) 0.0024(12) 0.0059(12)
C9 0.048(2) 0.0305(15) 0.038(2) 0.002(2) 0.0076(18) -0.0002(17)
C10 0.0406(17) 0.0418(18) 0.0278(17) -0.0047(15) -0.0026(15) 0.0056(14)
C11 0.044(2) 0.041(2) 0.025(3) 0.0054(14) -0.002(2) 0.0123(14)

loop_
_atom_type_symbol
_atom_type_description
_atom_type_scat_dispersion_real
_atom_type_scat_dispersion_imag
_atom_type_scat_source
C C 0.0033 0.0016 'International Tables Vol C Tables 4.2.6.8 and 6.1.1.4'
H H 0.0000 0.0000 'International Tables Vol C Tables 4.2.6.8 and 6.1.1.4'
O O 0.0106 0.0060 'International Tables Vol C Tables 4.2.6.8 and 6.1.1.4'

loop_
_geom_angle_atom_site_label_1
_geom_angle_atom_site_label_2
_geom_angle_atom_site_label_3
_geom_angle
C4A O3A C7A 119.5(3)
O1A C1A C2A 119.9(3)
O1A C1A C6A 122.5(3)
C6A C1A C2A 117.6(3)
O2A C2A C1A 118.7(3)
O2A C2A C3A 123.8(3)
C3A C2A C1A 117.4(3)
C4A C3A C2A 120.1(3)
O3A C4A C3A 123.3(3)
O3A C4A C5A 112.9(3)
C3A C4A C5A 123.8(3)
C4A C5A C8A 121.2(2)
C6A C5A C4A 117.4(3)
C6A C5A C8A 121.4(2)
C5A C6A C1A 123.2(3)
C5A C8A C9A 111.1(3)
C5A C8A C10A 109.7(3)
C5A C8A C11A 111.3(3)
C10A C8A C9A 110.2(3)
C11A C8A C9A 107.6(3)
C11A C8A C10A 106.9(3)
C4 O3 C7 117.5(3)
O1 C1 C2 119.2(3)
O1 C1 C6 122.1(3)
C6 C1 C2 118.6(3)
O2 C2 C1 119.2(3)
O2 C2 C3 125.6(3)
C3 C2 C1 115.2(3)
C4 C3 C2 122.5(3)
O3 C4 C5 112.9(2)
C3 C4 O3 124.2(3)
C3 C4 C5 122.9(3)
C4 C5 C8 120.6(2)
C6 C5 C4 118.0(3)
C6 C5 C8 121.4(2)
C5 C6 C1 122.3(3)
C5 C8 C10 111.4(2)
C5 C8 C11 110.5(3)
C9 C8 C5 109.3(3)
C9 C8 C10 111.3(3)
C9 C8 C11 106.8(3)
C11 C8 C10 107.5(3)

loop_
_geom_bond_atom_site_label_1
_geom_bond_atom_site_label_2
_geom_bond_distance
O1A C1A 1.217(4)
O2A C2A 1.224(5)
O3A C4A 1.343(4)
O3A C7A 1.433(4)
C1A C2A 1.534(4)
C1A C6A 1.458(4)
C2A C3A 1.435(6)
C3A C4A 1.369(6)
C4A C5A 1.493(4)
C5A C6A 1.345(4)
C5A C8A 1.531(4)
C8A C9A 1.544(4)
C8A C10A 1.535(4)
C8A C11A 1.534(5)
O1 C1 1.218(3)
O2 C2 1.218(5)
O3 C4 1.342(3)
O3 C7 1.446(4)
C1 C2 1.545(4)
C1 C6 1.457(4)
C2 C3 1.443(6)
C3 C4 1.338(6)
C4 C5 1.499(4)
C5 C6 1.346(4)
C5 C8 1.534(4)
C8 C9 1.531(5)
C8 C10 1.543(4)
C8 C11 1.535(5)

loop_
_geom_torsion_atom_site_label_1
_geom_torsion_atom_site_label_2
_geom_torsion_atom_site_label_3
_geom_torsion_atom_site_label_4
_geom_torsion
O1A C1A C2A O2A 7.5(5)
O1A C1A C2A C3A -170.5(3)
O1A C1A C6A C5A 168.9(3)
O2A C2A C3A C4A -179.6(4)
O3A C4A C5A C6A -178.5(3)
O3A C4A C5A C8A -0.4(4)
C1A C2A C3A C4A -1.6(5)
C2A C1A C6A C5A -8.1(4)
C2A C3A C4A O3A 177.3(3)
C2A C3A C4A C5A -2.4(5)
C3A C4A C5A C6A 1.2(4)
C3A C4A C5A C8A 179.4(3)
C4A C5A C6A C1A 4.3(4)
C4A C5A C8A C9A 60.5(3)
C4A C5A C8A C10A -61.6(4)
C4A C5A C8A C11A -179.6(3)
C6A C1A C2A O2A -175.4(3)
C6A C1A C2A C3A 6.6(4)
C6A C5A C8A C9A -121.4(3)
C6A C5A C8A C10A 116.5(3)
C6A C5A C8A C11A -1.6(4)
C7A O3A C4A C3A -6.3(4)
C7A O3A C4A C5A 173.5(2)
C8A C5A C6A C1A -173.8(3)
O1 C1 C2 O2 -7.7(5)
O1 C1 C2 C3 171.6(3)
O1 C1 C6 C5 -168.4(3)
O2 C2 C3 C4 178.2(4)
O3 C4 C5 C6 179.4(3)
O3 C4 C5 C8 0.9(4)
C1 C2 C3 C4 -0.9(5)
C2 C1 C6 C5 8.4(4)
C2 C3 C4 O3 -176.6(3)
C2 C3 C4 C5 4.6(5)
C3 C4 C5 C6 -1.7(4)
C3 C4 C5 C8 179.8(3)
C4 C5 C6 C1 -5.0(4)
C4 C5 C8 C9 63.0(3)
C4 C5 C8 C10 -60.4(3)
C4 C5 C8 C11 -179.8(3)
C6 C1 C2 O2 175.5(3)
C6 C1 C2 C3 -5.3(4)
C6 C5 C8 C9 -115.5(3)
C6 C5 C8 C10 121.2(3)
C6 C5 C8 C11 1.7(4)
C7 O3 C4 C3 7.0(5)
C7 O3 C4 C5 -174.1(3)
C8 C5 C6 C1 173.5(3)
